data_1512869
loop_
_publ_author_name
'Harri Sopo'
'Jukka Sviili'
'Arto Valkonen'
'Reijo Sillanp\"a\"a'

_publ_section_title
;
 Uranyl ion complexes with aminoalcoholbis(phenolate) [O,N,O,O&#x2032;]
 donor ligands
;
_journal_issue 5
_journal_name_full Polyhedron
_journal_page_first 1223
_journal_page_last 1232
_journal_paper_doi 10.1016/j.poly.2005.08.044
_journal_volume 25
_journal_year 2006
_chemical_formula_moiety 'C54 H80 N2 O8 U'
_chemical_formula_sum 'C54 H80 N2 O8 U'
_chemical_formula_weight 1123.27
_chemical_name_systematic
;
 ?
;
_space_group_IT_number 14
_symmetry_cell_setting monoclinic
_symmetry_space_group_name_Hall '-P 2ybc'
_symmetry_space_group_name_H-M 'P 1 21/c 1'
_atom_sites_solution_hydrogens geom
_atom_sites_solution_primary direct
_atom_sites_solution_secondary difmap
_audit_creation_method SHELXL-97
_cell_angle_alpha 90.00
_cell_angle_beta 102.040(2)
_cell_angle_gamma 90.00
_cell_formula_units_Z 4
_cell_length_a 14.8509(3)
_cell_length_b 10.9267(4)
_cell_length_c 16.7848(7)
_cell_measurement_reflns_used 5428
_cell_measurement_temperature 173(2)
_cell_measurement_theta_max 26.373
_cell_measurement_theta_min 0.407
_cell_measurement_wavelength 0.71073
_cell_volume 2663.78(16)
_computing_cell_refinement 'HKL Scalepack (Otwinowski & Minor 1997)'
_computing_data_collection 'Collect (Nonius BV, 1997-2000)'
_computing_data_reduction
;
HKL Denzo and Scalepack (Otwinowski & Minor 1997)
;
_computing_molecular_graphics 'Ortep-3 for Windows (Farrugia, 1997)'
_computing_publication_material 'WinGX publication routines (Farrugia, 1999)'
_computing_structure_refinement 'SHELXL-97 (Sheldrick, 1997)'
_computing_structure_solution 'SHELXS-97 (Sheldrick, 1997)'
_diffrn_ambient_temperature 173(2)
_diffrn_detector 'CCD plate'
_diffrn_detector_area_resol_mean 9
_diffrn_measured_fraction_theta_full 0.995
_diffrn_measured_fraction_theta_max 0.995
_diffrn_measurement_device '95mm CCD camera on \k-goniostat'
_diffrn_measurement_device_type KappaCCD
_diffrn_measurement_method '\f scans, and \w scans with \k offsets'
_diffrn_radiation_monochromator 'horizonally mounted graphite crystal'
_diffrn_radiation_probe x-ray
_diffrn_radiation_type MoK\a
_diffrn_radiation_wavelength 0.71073
_diffrn_reflns_av_R_equivalents 0.0585
_diffrn_reflns_av_sigmaI/netI 0.0548
_diffrn_reflns_limit_h_max 16
_diffrn_reflns_limit_h_min -18
_diffrn_reflns_limit_k_max 13
_diffrn_reflns_limit_k_min -13
_diffrn_reflns_limit_l_max 15
_diffrn_reflns_limit_l_min -20
_diffrn_reflns_number 19861
_diffrn_reflns_theta_full 26.36
_diffrn_reflns_theta_max 26.36
_diffrn_reflns_theta_min 2.33
_diffrn_source 'Enraf Nonius FR590'
_exptl_absorpt_coefficient_mu 3.099
_exptl_absorpt_correction_T_max 0.8144
_exptl_absorpt_correction_T_min 0.4399
_exptl_absorpt_correction_type refdelf
_exptl_absorpt_process_details
;
Sheldrick, G.M. (anon) SHELX97 Release 97-2 (1998)
I/sigma threshold for reflections     =   5.000
Delta(U)/lambda**2                    =   0.000
Highest even order spherical harmonic =       6
Highest odd  order spherical harmonic =       3
;
_exptl_crystal_colour red
_exptl_crystal_density_diffrn 1.400
_exptl_crystal_density_method 'not measured'
_exptl_crystal_description prism
_exptl_crystal_F_000 1148
_exptl_crystal_size_max 0.22
_exptl_crystal_size_mid 0.14
_exptl_crystal_size_min 0.12
_refine_diff_density_max 0.585
_refine_diff_density_min -0.574
_refine_diff_density_rms 0.099
_refine_ls_extinction_method none
_refine_ls_goodness_of_fit_ref 1.032
_refine_ls_hydrogen_treatment mixed
_refine_ls_matrix_type full
_refine_ls_number_parameters 311
_refine_ls_number_reflns 5409
_refine_ls_number_restraints 9
_refine_ls_restrained_S_all 1.036
_refine_ls_R_factor_all 0.0651
_refine_ls_R_factor_gt 0.0327
_refine_ls_shift/su_max 0.000
_refine_ls_shift/su_mean 0.000
_refine_ls_structure_factor_coef Fsqd
_refine_ls_weighting_details 'calc w=1/[\s^2^(Fo^2^)+(0.0252P)^2^+3.3163P] where P=(Fo^2^+2Fc^2^)/3'
_refine_ls_weighting_scheme calc
_refine_ls_wR_factor_gt 0.0648
_refine_ls_wR_factor_ref 0.0729
_reflns_number_gt 3711
_reflns_number_total 5409
_reflns_threshold_expression >2\s(I)
_cod_data_source_file 2006-1223_RS.txt
_cod_data_source_block so13b_(5)
_cod_original_sg_symbol_H-M 'P 21/c'
_cod_database_code 1512869
_exptl_absorpt_rmerge_before 0.0430
_exptl_absorpt_rmerge_after 0.0345

loop_
_symmetry_equiv_pos_as_xyz
'x, y, z'
'-x, y+1/2, -z+1/2'
'-x, -y, -z'
'x, -y-1/2, z-1/2'

loop_
_atom_site_label
_atom_site_type_symbol
_atom_site_fract_x
_atom_site_fract_y
_atom_site_fract_z
_atom_site_U_iso_or_equiv
_atom_site_adp_type
_atom_site_occupancy
_atom_site_symmetry_multiplicity
_atom_site_calc_flag
_atom_site_refinement_flags
_atom_site_disorder_assembly
_atom_site_disorder_group
U U 0.0000 -0.5000 0.5000 0.02213(7) Uani 1 2 d S . .
O1 O 0.00581(19) -0.6613(3) 0.47512(17) 0.0308(7) Uani 1 1 d . . .
O2 O 0.11764(19) -0.4625(3) 0.43968(17) 0.0298(7) Uani 1 1 d . . .
O3 O -0.08695(18) -0.4669(2) 0.37603(17) 0.0269(7) Uani 1 1 d . . .
O4 O -0.0154(3) -0.6440(4) 0.0725(2) 0.0477(10) Uani 1 1 d . . .
H4 H -0.018(4) -0.703(6) 0.046(4) 0.09(3) Uiso 1 1 d . . .
N8 N 0.0395(2) -0.4155(3) 0.2739(2) 0.0226(8) Uani 1 1 d . . .
H8 H 0.030(2) -0.449(4) 0.315(2) 0.010(10) Uiso 1 1 d . . .
C1 C 0.1936(3) -0.4800(4) 0.4108(2) 0.0262(10) Uani 1 1 d . A .
C2 C 0.2635(3) -0.5628(4) 0.4465(3) 0.0309(10) Uani 1 1 d . . .
C3 C 0.3399(3) -0.5753(5) 0.4122(3) 0.0373(11) Uani 1 1 d . A .
H3 H 0.3875 -0.6292 0.4377 0.045 Uiso 1 1 calc R . .
C4 C 0.3512(3) -0.5127(5) 0.3417(3) 0.0350(11) Uani 1 1 d . . .
C5 C 0.2803(3) -0.4330(4) 0.3070(3) 0.0296(10) Uani 1 1 d . A .
H5 H 0.2851 -0.3890 0.2592 0.036 Uiso 1 1 calc R . .
C6 C 0.2026(3) -0.4161(4) 0.3405(2) 0.0240(9) Uani 1 1 d . . .
C7 C 0.1245(3) -0.3369(4) 0.2997(2) 0.0241(9) Uani 1 1 d . A .
H7A H 0.1401 -0.2967 0.2515 0.029 Uiso 1 1 calc R . .
H7B H 0.1129 -0.2725 0.3378 0.029 Uiso 1 1 calc R . .
C9 C -0.0481(3) -0.3438(4) 0.2448(3) 0.0260(9) Uani 1 1 d . . .
H9A H -0.0466 -0.3042 0.1921 0.031 Uiso 1 1 calc R . .
H9B H -0.0535 -0.2790 0.2847 0.031 Uiso 1 1 calc R . .
C10 C -0.1299(3) -0.4289(4) 0.2349(2) 0.0234(9) Uani 1 1 d . . .
C11 C -0.1862(3) -0.4519(4) 0.1595(3) 0.0278(10) Uani 1 1 d . . .
H11 H -0.1753 -0.4095 0.1131 0.033 Uiso 1 1 calc R . .
C12 C -0.2587(3) -0.5361(4) 0.1501(3) 0.0250(10) Uani 1 1 d . . .
C13 C -0.2709(3) -0.5956(4) 0.2206(3) 0.0254(9) Uani 1 1 d . . .
H13 H -0.3202 -0.6524 0.2159 0.030 Uiso 1 1 calc R . .
C14 C -0.2157(3) -0.5769(4) 0.2967(3) 0.0243(9) Uani 1 1 d . . .
C15 C -0.1439(2) -0.4911(4) 0.3048(2) 0.0243(8) Uani 1 1 d . . .
C16 C 0.0530(3) -0.5190(4) 0.2190(2) 0.0264(10) Uani 1 1 d . . .
H16A H -0.0031 -0.5705 0.2086 0.032 Uiso 1 1 calc R . .
H16B H 0.1048 -0.5703 0.2473 0.032 Uiso 1 1 calc R . .
C17 C 0.0727(3) -0.4775(4) 0.1375(3) 0.0356(12) Uani 1 1 d . . .
H17A H 0.0249 -0.4188 0.1110 0.043 Uiso 1 1 calc R . .
H17B H 0.1333 -0.4362 0.1462 0.043 Uiso 1 1 calc R . .
C18 C 0.0726(3) -0.5894(5) 0.0835(3) 0.0399(12) Uani 1 1 d . . .
H18A H 0.0855 -0.5650 0.0302 0.048 Uiso 1 1 calc R . .
H18B H 0.1206 -0.6480 0.1096 0.048 Uiso 1 1 calc R . .
C19 C 0.2524(3) -0.6398(5) 0.5189(3) 0.0434(13) Uani 1 1 d . . .
H19A H 0.2003 -0.6958 0.5025 0.065 Uiso 1 1 calc R . .
H19B H 0.2410 -0.5862 0.5626 0.065 Uiso 1 1 calc R . .
H19C H 0.3088 -0.6871 0.5384 0.065 Uiso 1 1 calc R . .
C24 C -0.3198(3) -0.5600(5) 0.0657(3) 0.0326(10) Uani 1 1 d . . .
C25 C -0.3901(3) -0.6610(5) 0.0678(3) 0.0500(14) Uani 1 1 d . . .
H25A H -0.3579 -0.7367 0.0880 0.075 Uiso 1 1 calc R . .
H25B H -0.4265 -0.6745 0.0127 0.075 Uiso 1 1 calc R . .
H25C H -0.4309 -0.6367 0.1039 0.075 Uiso 1 1 calc R . .
C26 C -0.2598(4) -0.6018(8) 0.0075(3) 0.080(2) Uani 1 1 d . . .
H26A H -0.2157 -0.5371 0.0023 0.120 Uiso 1 1 calc R . .
H26B H -0.2987 -0.6189 -0.0461 0.120 Uiso 1 1 calc R . .
H26C H -0.2264 -0.6761 0.0288 0.120 Uiso 1 1 calc R . .
C27 C -0.3714(4) -0.4438(5) 0.0353(4) 0.0582(17) Uani 1 1 d . . .
H27A H -0.4072 -0.4166 0.0749 0.087 Uiso 1 1 calc R . .
H27B H -0.4130 -0.4597 -0.0172 0.087 Uiso 1 1 calc R . .
H27C H -0.3273 -0.3799 0.0285 0.087 Uiso 1 1 calc R . .
C28 C -0.2297(3) -0.6516(4) 0.3687(3) 0.0324(11) Uani 1 1 d . . .
H28A H -0.2801 -0.7099 0.3510 0.049 Uiso 1 1 calc R . .
H28B H -0.2452 -0.5971 0.4102 0.049 Uiso 1 1 calc R . .
H28C H -0.1731 -0.6964 0.3916 0.049 Uiso 1 1 calc R . .
C20 C 0.4363(4) -0.5320(5) 0.3051(3) 0.0566(17) Uani 1 1 d D A 1
C21A C 0.4720(12) -0.4165(14) 0.2783(12) 0.057(5) Uiso 0.33 1 d PD A 1
H21A H 0.4267 -0.3821 0.2329 0.086 Uiso 0.33 1 calc PR A 1
H21B H 0.5297 -0.4325 0.2605 0.086 Uiso 0.33 1 calc PR A 1
H21C H 0.4834 -0.3582 0.3236 0.086 Uiso 0.33 1 calc PR A 1
C22A C 0.5078(9) -0.6185(12) 0.3575(8) 0.031(3) Uiso 0.33 1 d PD A 1
H22A H 0.5600 -0.6301 0.3309 0.047 Uiso 0.33 1 calc PR A 1
H22B H 0.4790 -0.6979 0.3632 0.047 Uiso 0.33 1 calc PR A 1
H22C H 0.5295 -0.5824 0.4115 0.047 Uiso 0.33 1 calc PR A 1
C23A C 0.3941(8) -0.6136(12) 0.2258(8) 0.057(5) Uiso 0.33 1 d PD A 1
H23A H 0.3462 -0.5669 0.1892 0.085 Uiso 0.33 1 calc PR A 1
H23B H 0.3673 -0.6887 0.2428 0.085 Uiso 0.33 1 calc PR A 1
H23C H 0.4432 -0.6348 0.1972 0.085 Uiso 0.33 1 calc PR A 1
C21B C 0.5109(8) -0.4382(12) 0.3454(8) 0.069(5) Uiso 0.33 1 d PRD A 1
H21D H 0.5247 -0.4500 0.4046 0.104 Uiso 0.33 1 calc PR A 1
H21E H 0.4880 -0.3549 0.3326 0.104 Uiso 0.33 1 calc PR A 1
H21F H 0.5670 -0.4507 0.3244 0.104 Uiso 0.33 1 calc PR A 1
C22B C 0.4232(16) -0.503(2) 0.2160(10) 0.089(7) Uiso 0.33 1 d PD A 1
H22D H 0.4805 -0.5201 0.1976 0.134 Uiso 0.33 1 calc PR A 1
H22E H 0.4071 -0.4166 0.2070 0.134 Uiso 0.33 1 calc PR A 1
H22F H 0.3736 -0.5540 0.1852 0.134 Uiso 0.33 1 calc PR A 1
C23B C 0.4783(8) -0.6552(11) 0.3207(8) 0.051(4) Uiso 0.33 1 d PD A 1
H23D H 0.4315 -0.7179 0.3019 0.076 Uiso 0.33 1 calc PR A 1
H23E H 0.5027 -0.6653 0.3792 0.076 Uiso 0.33 1 calc PR A 1
H23F H 0.5284 -0.6639 0.2913 0.076 Uiso 0.33 1 calc PR A 1
C21C C 0.5246(8) -0.4994(11) 0.3722(8) 0.071(5) Uiso 0.33 1 d PRD A 1
H21G H 0.5252 -0.5490 0.4210 0.106 Uiso 0.33 1 calc PR A 1
H21H H 0.5231 -0.4124 0.3862 0.106 Uiso 0.33 1 calc PR A 1
H21I H 0.5800 -0.5165 0.3511 0.106 Uiso 0.33 1 calc PR A 1
C22C C 0.4403(9) -0.4415(14) 0.2353(8) 0.026(3) Uiso 0.33 1 d PD A 1
H22G H 0.4900 -0.4654 0.2082 0.039 Uiso 0.33 1 calc PR A 1
H22H H 0.4520 -0.3587 0.2577 0.039 Uiso 0.33 1 calc PR A 1
H22I H 0.3815 -0.4428 0.1959 0.039 Uiso 0.33 1 calc PR A 1
C23C C 0.4399(15) -0.6590(15) 0.2745(14) 0.080(6) Uiso 0.33 1 d PD A 1
H23G H 0.4297 -0.7168 0.3164 0.119 Uiso 0.33 1 calc PR A 1
H23H H 0.5004 -0.6741 0.2617 0.119 Uiso 0.33 1 calc PR A 1
H23I H 0.3919 -0.6699 0.2252 0.119 Uiso 0.33 1 calc PR A 1

loop_
_atom_site_aniso_label
_atom_site_aniso_U_11
_atom_site_aniso_U_22
_atom_site_aniso_U_33
_atom_site_aniso_U_23
_atom_site_aniso_U_13
_atom_site_aniso_U_12
U 0.02868(11) 0.02369(12) 0.01475(10) 0.00043(14) 0.00620(7) -0.00130(13)
O1 0.0487(19) 0.0193(16) 0.0264(17) -0.0031(12) 0.0122(15) -0.0010(13)
O2 0.0270(15) 0.040(2) 0.0260(16) 0.0065(13) 0.0136(12) 0.0006(12)
O3 0.0264(15) 0.033(2) 0.0197(14) 0.0025(12) 0.0017(11) -0.0024(11)
O4 0.058(2) 0.040(2) 0.049(2) -0.0227(19) 0.0192(18) -0.0121(18)
N8 0.0271(19) 0.023(2) 0.0177(19) 0.0037(16) 0.0061(14) -0.0054(14)
C1 0.028(2) 0.025(3) 0.026(2) -0.0046(19) 0.0053(16) -0.0044(17)
C2 0.038(3) 0.029(3) 0.026(2) 0.001(2) 0.0094(19) 0.002(2)
C3 0.041(3) 0.036(3) 0.036(3) -0.001(2) 0.009(2) 0.009(2)
C4 0.037(2) 0.036(3) 0.035(2) -0.001(3) 0.0162(18) 0.005(2)
C5 0.032(2) 0.033(3) 0.027(2) 0.002(2) 0.0120(18) -0.004(2)
C6 0.032(2) 0.020(2) 0.020(2) -0.0047(18) 0.0046(17) -0.0064(17)
C7 0.028(2) 0.021(2) 0.023(2) -0.0014(18) 0.0033(16) -0.0077(17)
C9 0.031(2) 0.025(3) 0.021(2) 0.0000(18) 0.0041(17) -0.0004(18)
C10 0.022(2) 0.024(3) 0.023(2) 0.0057(19) 0.0042(16) 0.0035(17)
C11 0.031(2) 0.029(2) 0.024(2) 0.0058(19) 0.0057(18) 0.0039(18)
C12 0.023(2) 0.024(3) 0.028(2) -0.0038(17) 0.0027(16) 0.0067(15)
C13 0.018(2) 0.027(3) 0.030(2) -0.0026(19) 0.0035(17) 0.0014(16)
C14 0.023(2) 0.025(3) 0.025(2) -0.0016(19) 0.0048(16) 0.0037(17)
C15 0.0270(19) 0.026(2) 0.0191(18) -0.003(2) 0.0033(14) 0.004(2)
C16 0.031(2) 0.023(3) 0.026(2) -0.0048(19) 0.0082(16) -0.0086(18)
C17 0.055(3) 0.028(4) 0.026(2) -0.005(2) 0.015(2) -0.011(2)
C18 0.044(3) 0.044(3) 0.036(3) -0.012(2) 0.019(2) -0.008(2)
C19 0.047(3) 0.049(3) 0.036(3) 0.011(2) 0.013(2) 0.015(2)
C24 0.025(2) 0.045(3) 0.025(2) -0.001(2) -0.0029(18) 0.000(2)
C25 0.046(3) 0.049(4) 0.043(3) 0.003(3) -0.018(2) -0.007(2)
C26 0.046(3) 0.155(7) 0.038(3) -0.047(4) 0.003(3) 0.000(4)
C27 0.054(4) 0.042(3) 0.061(4) 0.007(3) -0.028(3) 0.003(3)
C28 0.028(2) 0.036(3) 0.033(3) 0.001(2) 0.0045(18) -0.0081(19)
C20 0.061(4) 0.059(5) 0.060(4) 0.015(3) 0.035(3) 0.026(3)

loop_
_atom_type_symbol
_atom_type_description
_atom_type_scat_dispersion_real
_atom_type_scat_dispersion_imag
_atom_type_scat_source
C C 0.0033 0.0016 'International Tables Vol C Tables 4.2.6.8 and 6.1.1.4'
H H 0.0000 0.0000 'International Tables Vol C Tables 4.2.6.8 and 6.1.1.4'
N N 0.0061 0.0033 'International Tables Vol C Tables 4.2.6.8 and 6.1.1.4'
O O 0.0106 0.0060 'International Tables Vol C Tables 4.2.6.8 and 6.1.1.4'
U U -9.6767 9.6646 'International Tables Vol C Tables 4.2.6.8 and 6.1.1.4'

loop_
_geom_angle_atom_site_label_1
_geom_angle_atom_site_label_2
_geom_angle_atom_site_label_3
_geom_angle
_geom_angle_site_symmetry_1
_geom_angle_site_symmetry_3
O1 U O1 180.00(17) . 3_546
O1 U O2 89.70(12) . .
O1 U O2 90.30(12) 3_546 .
O1 U O2 90.30(12) . 3_546
O1 U O2 89.70(12) 3_546 3_546
O2 U O2 180.00(7) . 3_546
O1 U O3 89.35(11) . .
O1 U O3 90.65(11) 3_546 .
O2 U O3 84.43(10) . .
O2 U O3 95.57(10) 3_546 .
O1 U O3 90.65(11) . 3_546
O1 U O3 89.35(11) 3_546 3_546
O2 U O3 95.57(10) . 3_546
O2 U O3 84.43(10) 3_546 3_546
O3 U O3 180.00(8) . 3_546
C1 O2 U 160.3(3) . .
C15 O3 U 158.9(3) . .
C16 N8 C9 114.1(3) . .
C16 N8 C7 113.2(3) . .
C9 N8 C7 114.2(3) . .
O2 C1 C6 118.2(4) . .
O2 C1 C2 122.7(4) . .
C6 C1 C2 119.0(4) . .
C3 C2 C1 118.8(4) . .
C3 C2 C19 121.0(4) . .
C1 C2 C19 120.2(4) . .
C2 C3 C4 123.6(4) . .
C5 C4 C3 116.3(4) . .
C5 C4 C20 122.1(4) . .
C3 C4 C20 121.6(4) . .
C4 C5 C6 121.9(4) . .
C5 C6 C1 120.3(4) . .
C5 C6 C7 121.3(4) . .
C1 C6 C7 118.2(4) . .
C6 C7 N8 108.9(3) . .
N8 C9 C10 109.6(3) . .
C11 C10 C15 120.5(4) . .
C11 C10 C9 122.0(4) . .
C15 C10 C9 117.4(4) . .
C10 C11 C12 121.7(4) . .
C13 C12 C11 116.4(4) . .
C13 C12 C24 123.1(4) . .
C11 C12 C24 120.5(4) . .
C14 C13 C12 123.9(4) . .
C13 C14 C15 118.7(4) . .
C13 C14 C28 120.4(4) . .
C15 C14 C28 120.8(4) . .
O3 C15 C14 122.9(4) . .
O3 C15 C10 118.3(4) . .
C14 C15 C10 118.8(4) . .
N8 C16 C17 113.7(3) . .
C18 C17 C16 108.6(4) . .
O4 C18 C17 107.6(4) . .
C27 C24 C26 111.0(5) . .
C27 C24 C25 108.3(4) . .
C26 C24 C25 107.0(5) . .
C27 C24 C12 109.1(4) . .
C26 C24 C12 109.3(4) . .
C25 C24 C12 112.1(4) . .
C21A C20 C23C 130.8(12) . .
C21A C20 C23B 131.7(9) . .
C23C C20 C23B 33.8(9) . .
C21A C20 C22B 59.8(11) . .
C23C C20 C22B 81.9(13) . .
C23B C20 C22B 109.2(12) . .
C21A C20 C4 112.6(8) . .
C23C C20 C4 111.0(9) . .
C23B C20 C4 113.9(6) . .
C22B C20 C4 115.2(10) . .
C21A C20 C22C 31.5(8) . .
C23C C20 C22C 109.1(11) . .
C23B C20 C22C 129.4(8) . .
C22B C20 C22C 29.2(10) . .
C4 C20 C22C 112.4(6) . .
C21A C20 C22A 116.6(10) . .
C23C C20 C22A 63.7(10) . .
C23B C20 C22A 30.0(6) . .
C22B C20 C22A 128.6(11) . .
C4 C20 C22A 112.4(6) . .
C22C C20 C22A 133.7(8) . .
C21A C20 C21B 45.6(9) . .
C23C C20 C21B 133.8(11) . .
C23B C20 C21B 106.6(8) . .
C22B C20 C21B 103.2(12) . .
C4 C20 C21B 107.9(6) . .
C22C C20 C21B 76.8(8) . .
C22A C20 C21B 79.3(8) . .
C21A C20 C21C 74.2(9) . .
C23C C20 C21C 111.9(10) . .
C23B C20 C21C 79.8(5) . .
C22B C20 C21C 125.4(11) . .
C4 C20 C21C 108.3(6) . .
C22C C20 C21C 103.8(8) . .
C22A C20 C21C 50.6(7) . .
C21B C20 C21C 29.8(7) . .
C21A C20 C23A 108.9(10) . .
C23C C20 C23A 40.1(9) . .
C23B C20 C23A 73.8(7) . .
C22B C20 C23A 49.3(11) . .
C4 C20 C23A 101.3(6) . .
C22C C20 C23A 78.4(9) . .
C22A C20 C23A 103.5(8) . .
C21B C20 C23A 147.2(10) . .
C21C C20 C23A 146.4(7) . .
C20 C23A C22C 49.2(5) . .
C20 C22B C23C 48.7(8) . .
C20 C22C C23A 52.4(6) . .
C20 C23C C22B 49.4(8) . .

loop_
_geom_bond_atom_site_label_1
_geom_bond_atom_site_label_2
_geom_bond_distance
_geom_bond_site_symmetry_2
U O1 1.817(3) .
U O1 1.817(3) 3_546
U O2 2.232(3) .
U O2 2.232(3) 3_546
U O3 2.238(3) .
U O3 2.238(3) 3_546
O2 C1 1.331(5) .
O3 C15 1.339(5) .
O4 C18 1.414(6) .
N8 C16 1.498(5) .
N8 C9 1.510(5) .
N8 C7 1.513(5) .
C1 C6 1.401(6) .
C1 C2 1.413(6) .
C2 C3 1.382(6) .
C2 C19 1.515(6) .
C3 C4 1.407(6) .
C4 C5 1.396(6) .
C4 C20 1.532(6) .
C5 C6 1.397(6) .
C6 C7 1.493(6) .
C9 C10 1.512(6) .
C10 C11 1.386(6) .
C10 C15 1.409(6) .
C11 C12 1.400(6) .
C12 C13 1.394(6) .
C12 C24 1.538(6) .
C13 C14 1.383(6) .
C14 C15 1.405(6) .
C14 C28 1.508(6) .
C16 C17 1.527(6) .
C17 C18 1.522(6) .
C24 C27 1.515(7) .
C24 C26 1.523(7) .
C24 C25 1.524(7) .
C20 C21A 1.475(14) .
C20 C23C 1.484(15) .
C20 C23B 1.484(12) .
C20 C22B 1.500(16) .
C20 C22C 1.543(12) .
C20 C22A 1.551(11) .
C20 C21B 1.557(11) .
C20 C21C 1.581(13) .
C20 C23A 1.616(11) .
C23A C22C 1.998(19) .
C22B C23C 1.95(3) .

loop_
_geom_hbond_atom_site_label_D
_geom_hbond_atom_site_label_H
_geom_hbond_atom_site_label_A
_geom_hbond_distance_DH
_geom_hbond_distance_HA
_geom_hbond_distance_DA
_geom_hbond_angle_DHA
_geom_hbond_site_symmetry_A
O4 H4 O1 0.78(7) 1.97(7) 2.741(5) 166(7) 4_545
N8 H8 O3 0.82(4) 2.20(4) 2.851(4) 137(3) .
N8 H8 O2 0.82(4) 2.23(4) 2.829(5) 130(3) .

loop_
_geom_torsion_atom_site_label_1
_geom_torsion_atom_site_label_2
_geom_torsion_atom_site_label_3
_geom_torsion_atom_site_label_4
_geom_torsion
_geom_torsion_site_symmetry_1
O1 U O2 C1 -26.1(8) .
O1 U O2 C1 153.9(8) 3_546
O2 U O2 C1 -17(100) 3_546
O3 U O2 C1 -115.5(8) .
O3 U O2 C1 64.5(8) 3_546
O1 U O3 C15 21.6(7) .
O1 U O3 C15 -158.4(7) 3_546
O2 U O3 C15 111.3(7) .
O2 U O3 C15 -68.7(7) 3_546
O3 U O3 C15 -96(39) 3_546
U O2 C1 C6 147.4(6) .
U O2 C1 C2 -30.5(10) .
O2 C1 C2 C3 179.8(4) .
C6 C1 C2 C3 1.9(7) .
O2 C1 C2 C19 2.3(7) .
C6 C1 C2 C19 -175.6(4) .
C1 C2 C3 C4 -2.1(7) .
C19 C2 C3 C4 175.5(5) .
C2 C3 C4 C5 1.0(8) .
C2 C3 C4 C20 -178.6(5) .
C3 C4 C5 C6 0.1(7) .
C20 C4 C5 C6 179.8(5) .
C4 C5 C6 C1 -0.2(7) .
C4 C5 C6 C7 -175.9(4) .
O2 C1 C6 C5 -178.9(4) .
C2 C1 C6 C5 -0.9(6) .
O2 C1 C6 C7 -3.0(6) .
C2 C1 C6 C7 175.0(4) .
C5 C6 C7 N8 115.7(4) .
C1 C6 C7 N8 -60.1(5) .
C16 N8 C7 C6 -57.0(4) .
C9 N8 C7 C6 170.2(3) .
C16 N8 C9 C10 57.5(4) .
C7 N8 C9 C10 -170.1(3) .
N8 C9 C10 C11 -115.1(4) .
N8 C9 C10 C15 60.9(5) .
C15 C10 C11 C12 0.5(6) .
C9 C10 C11 C12 176.3(4) .
C10 C11 C12 C13 -0.2(6) .
C10 C11 C12 C24 -179.8(4) .
C11 C12 C13 C14 -0.8(6) .
C24 C12 C13 C14 178.8(4) .
C12 C13 C14 C15 1.4(6) .
C12 C13 C14 C28 -175.8(4) .
U O3 C15 C14 35.5(9) .
U O3 C15 C10 -143.4(6) .
C13 C14 C15 O3 -180.0(4) .
C28 C14 C15 O3 -2.8(6) .
C13 C14 C15 C10 -1.1(6) .
C28 C14 C15 C10 176.1(4) .
C11 C10 C15 O3 179.1(4) .
C9 C10 C15 O3 3.1(6) .
C11 C10 C15 C14 0.2(6) .
C9 C10 C15 C14 -175.8(4) .
C9 N8 C16 C17 69.3(4) .
C7 N8 C16 C17 -63.6(5) .
N8 C16 C17 C18 -172.8(3) .
C16 C17 C18 O4 60.1(5) .
C13 C12 C24 C27 116.4(5) .
C11 C12 C24 C27 -64.1(5) .
C13 C12 C24 C26 -122.1(5) .
C11 C12 C24 C26 57.4(6) .
C13 C12 C24 C25 -3.6(6) .
C11 C12 C24 C25 175.9(4) .
C5 C4 C20 C21A 42.4(11) .
C3 C4 C20 C21A -138.0(10) .
C5 C4 C20 C23C -114.4(11) .
C3 C4 C20 C23C 65.3(11) .
C5 C4 C20 C23B -150.9(7) .
C3 C4 C20 C23B 28.7(8) .
C5 C4 C20 C22B -23.6(13) .
C3 C4 C20 C22B 156.0(12) .
C5 C4 C20 C22C 8.2(10) .
C3 C4 C20 C22C -172.1(8) .
C5 C4 C20 C22A 176.4(7) .
C3 C4 C20 C22A -3.9(9) .
C5 C4 C20 C21B 90.9(8) .
C3 C4 C20 C21B -89.4(8) .
C5 C4 C20 C21C 122.4(6) .
C3 C4 C20 C21C -58.0(7) .
C5 C4 C20 C23A -73.8(8) .
C3 C4 C20 C23A 105.9(7) .
C21A C20 C23A C22C -8.0(10) .
C23C C20 C23A C22C -139.7(16) .
C23B C20 C23A C22C -137.3(8) .
C22B C20 C23A C22C -2.7(15) .
C4 C20 C23A C22C 110.9(6) .
C22A C20 C23A C22C -132.6(8) .
C21B C20 C23A C22C -42(2) .
C21C C20 C23A C22C -97.6(14) .
C21A C20 C22B C23C 147.9(14) .
C23B C20 C22B C23C 20.1(11) .
C4 C20 C22B C23C -109.5(11) .
C22C C20 C22B C23C 159(2) .
C22A C20 C22B C23C 46.6(14) .
C21B C20 C22B C23C 133.2(11) .
C21C C20 C22B C23C 111.2(12) .
C23A C20 C22B C23C -26.3(13) .
C21A C20 C22C C23A 165.5(19) .
C23C C20 C22C C23A 26.1(10) .
C23B C20 C22C C23A 57.5(10) .
C22B C20 C22C C23A 4(2) .
C4 C20 C22C C23A -97.5(7) .
C22A C20 C22C C23A 97.6(12) .
C21B C20 C22C C23A 158.3(10) .
C21C C20 C22C C23A 145.6(7) .
C21A C20 C23C C22B -37.3(16) .
C23B C20 C23C C22B -144(2) .
C4 C20 C23C C22B 113.9(11) .
C22C C20 C23C C22B -10.6(12) .
C22A C20 C23C C22B -140.8(12) .
C21B C20 C23C C22B -100.4(16) .
C21C C20 C23C C22B -125.0(12) .
C23A C20 C23C C22B 31.5(15) .
